data_7700857
loop_
_publ_author_name
'Mondol, Ranajit'
'Otten, Edwin'

_publ_section_title
;
 Structure and bonding in reduced boron and aluminium complexes with
 formazanate ligands.
;
_journal_issue 37
_journal_name_full 'Dalton transactions (Cambridge, England : 2003)'
_journal_page_first 13981
_journal_page_last 13988
_journal_paper_doi 10.1039/c9dt02831e
_journal_volume 48
_journal_year 2019
_chemical_formula_sum 'C51 H58 Al N4 Na O3'
_chemical_formula_weight 824.98
_chemical_properties_physical Air-sensitive,Moisture-sensitive
_space_group_crystal_system monoclinic
_space_group_IT_number 14
_space_group_name_Hall '-P 2yn'
_space_group_name_H-M_alt 'P 1 21/n 1'
_symmetry_space_group_name_Hall '-P 2yn'
_symmetry_space_group_name_H-M 'P 1 21/n 1'
_atom_sites_solution_hydrogens geom
_audit_creation_method SHELXL-2018/1
_audit_update_record
;
2019-07-05 deposited with the CCDC.    2019-08-15 downloaded from the CCDC.
;
_cell_angle_alpha 90
_cell_angle_beta 96.559(4)
_cell_angle_gamma 90
_cell_formula_units_Z 4
_cell_length_a 14.8381(8)
_cell_length_b 16.7498(10)
_cell_length_c 18.1161(19)
_cell_measurement_reflns_used 3515
_cell_measurement_temperature 100(2)
_cell_measurement_theta_max 29.56
_cell_measurement_theta_min 2.96
_cell_volume 4473.0(6)
_computing_structure_refinement 'SHELXL-2018/1 (Sheldrick, 2018)'
_computing_structure_solution 'SHELXT 2014/5 (Sheldrick, 2014)'
_diffrn_ambient_temperature 100(2)
_diffrn_measured_fraction_theta_full 0.998
_diffrn_measured_fraction_theta_max 0.991
_diffrn_measurement_device_type 'Bruker APEX-II CCD'
_diffrn_measurement_method '\f and \w scans'
_diffrn_radiation_type MoK\a
_diffrn_radiation_wavelength 0.71073
_diffrn_reflns_av_R_equivalents 0.0399
_diffrn_reflns_av_unetI/netI 0.0165
_diffrn_reflns_Laue_measured_fraction_full 0.998
_diffrn_reflns_Laue_measured_fraction_max 0.991
_diffrn_reflns_limit_h_max 20
_diffrn_reflns_limit_h_min -20
_diffrn_reflns_limit_k_max 23
_diffrn_reflns_limit_k_min -23
_diffrn_reflns_limit_l_max 25
_diffrn_reflns_limit_l_min -25
_diffrn_reflns_number 181202
_diffrn_reflns_point_group_measured_fraction_full 0.998
_diffrn_reflns_point_group_measured_fraction_max 0.991
_diffrn_reflns_theta_full 25.242
_diffrn_reflns_theta_max 29.686
_diffrn_reflns_theta_min 2.958
_exptl_absorpt_coefficient_mu 0.102
_exptl_absorpt_correction_type multi-scan
_exptl_absorpt_process_details SADABS
_exptl_crystal_colour yellow
_exptl_crystal_density_diffrn 1.225
_exptl_crystal_description block
_exptl_crystal_F_000 1760
_exptl_crystal_size_max 0.36
_exptl_crystal_size_mid 0.33
_exptl_crystal_size_min 0.33
_exptl_transmission_factor_max 0.7459
_exptl_transmission_factor_min 0.7205
_refine_diff_density_max 0.367
_refine_diff_density_min -0.276
_refine_diff_density_rms 0.046
_refine_ls_extinction_method none
_refine_ls_goodness_of_fit_ref 1.017
_refine_ls_hydrogen_treatment constr
_refine_ls_matrix_type full
_refine_ls_number_parameters 598
_refine_ls_number_reflns 12588
_refine_ls_number_restraints 110
_refine_ls_restrained_S_all 1.016
_refine_ls_R_factor_all 0.0520
_refine_ls_R_factor_gt 0.0398
_refine_ls_shift/su_max 0.000
_refine_ls_shift/su_mean 0.000
_refine_ls_structure_factor_coef Fsqd
_refine_ls_weighting_details 'w=1/[\s^2^(Fo^2^)+(0.0471P)^2^+2.3119P] where P=(Fo^2^+2Fc^2^)/3'
_refine_ls_weighting_scheme calc
_refine_ls_wR_factor_gt 0.0973
_refine_ls_wR_factor_ref 0.1061
_reflns_Friedel_coverage 0.000
_reflns_number_gt 10500
_reflns_number_total 12588
_reflns_threshold_expression 'I > 2\s(I)'
_cod_data_source_file c9dt02831e2.cif
_cod_data_source_block mo_molan511_0m_a
_cod_depositor_comments 'Adding full bibliography for 7700856--7700857.cif.'
_cod_database_code 7700857
_shelx_shelxl_version_number 2018/1
_shelx_space_group_comment
;
The symmetry employed for this shelxl refinement is uniquely defined
by the following loop, which should always be used as a source of
symmetry information in preference to the above space-group names.
They are only intended as comments.
;
_shelx_estimated_absorpt_t_min 0.958
_shelx_estimated_absorpt_t_max 0.965

loop_
_space_group_symop_operation_xyz
'x, y, z'
'-x+1/2, y+1/2, -z+1/2'
'-x, -y, -z'
'x-1/2, -y-1/2, z-1/2'

loop_
_atom_site_label
_atom_site_type_symbol
_atom_site_fract_x
_atom_site_fract_y
_atom_site_fract_z
_atom_site_U_iso_or_equiv
_atom_site_adp_type
_atom_site_occupancy
_atom_site_site_symmetry_order
_atom_site_calc_flag
_atom_site_refinement_flags_posn
_atom_site_refinement_flags_adp
_atom_site_refinement_flags_occupancy
_atom_site_disorder_assembly
_atom_site_disorder_group
Al1 Al 0.39164(2) 0.26690(2) 0.71875(2) 0.01451(7) Uani 1 1 d . . . . .
Na1 Na 0.36155(3) 0.30874(3) 0.46185(3) 0.02285(10) Uani 1 1 d . . . . .
O2 O 0.21228(6) 0.34108(6) 0.46161(5) 0.02551(18) Uani 1 1 d . . . . .
N1 N 0.48140(6) 0.19064(5) 0.70978(5) 0.01534(17) Uani 1 1 d . . . . .
N2 N 0.55112(6) 0.20732(5) 0.66233(5) 0.01430(16) Uani 1 1 d . . . . .
N3 N 0.45864(6) 0.29890(5) 0.58077(5) 0.01473(17) Uani 1 1 d . . . . .
N4 N 0.42682(6) 0.33542(5) 0.64246(5) 0.01529(17) Uani 1 1 d . . . . .
C1 C 0.49799(7) 0.12104(6) 0.75055(6) 0.01504(19) Uani 1 1 d . . . . .
C2 C 0.57179(7) 0.06975(6) 0.74367(6) 0.0173(2) Uani 1 1 d . . . . .
H2 H 0.612954 0.081689 0.708704 0.021 Uiso 1 1 calc R U . . .
C3 C 0.58492(8) 0.00153(7) 0.78783(7) 0.0211(2) Uani 1 1 d . . . . .
H3 H 0.635209 -0.032255 0.782555 0.025 Uiso 1 1 calc R U . . .
C4 C 0.52581(8) -0.01801(7) 0.83944(7) 0.0235(2) Uani 1 1 d . . . . .
H4 H 0.535279 -0.064587 0.869241 0.028 Uiso 1 1 calc R U . . .
C5 C 0.45247(8) 0.03227(7) 0.84641(6) 0.0218(2) Uani 1 1 d . . . . .
H5 H 0.411318 0.019513 0.881157 0.026 Uiso 1 1 calc R U . . .
C6 C 0.43860(7) 0.10054(7) 0.80353(6) 0.0179(2) Uani 1 1 d . . . . .
H6 H 0.388463 0.134176 0.809709 0.021 Uiso 1 1 calc R U . . .
C7 C 0.51459(7) 0.23990(6) 0.59183(6) 0.01381(18) Uani 1 1 d . . . . .
C8 C 0.54395(7) 0.19981(6) 0.52562(6) 0.01447(19) Uani 1 1 d . . . . .
C9 C 0.55650(8) 0.11710(6) 0.52632(6) 0.0189(2) Uani 1 1 d . . . . .
H9 H 0.549967 0.087625 0.570189 0.023 Uiso 1 1 calc R U . . .
C10 C 0.57849(8) 0.07763(7) 0.46320(7) 0.0212(2) Uani 1 1 d . . . . .
H10 H 0.585063 0.021208 0.464355 0.025 Uiso 1 1 calc R U . . .
C11 C 0.59111(7) 0.11887(7) 0.39828(6) 0.0187(2) Uani 1 1 d . . . . .
C12 C 0.58060(7) 0.20176(7) 0.39833(6) 0.0185(2) Uani 1 1 d . . . . .
H12 H 0.589614 0.231359 0.355045 0.022 Uiso 1 1 calc R U . . .
C13 C 0.55711(7) 0.24172(6) 0.46086(6) 0.0166(2) Uani 1 1 d . . . . .
H13 H 0.549940 0.298080 0.459505 0.020 Uiso 1 1 calc R U . . .
C14 C 0.61653(9) 0.07525(7) 0.33081(7) 0.0259(2) Uani 1 1 d . . . . .
H14A H 0.594242 0.105137 0.285904 0.039 Uiso 1 1 calc R U . . .
H14B H 0.589177 0.021922 0.328638 0.039 Uiso 1 1 calc R U . . .
H14C H 0.682676 0.070345 0.334062 0.039 Uiso 1 1 calc R U . . .
C15 C 0.39121(7) 0.41136(6) 0.62508(6) 0.01535(19) Uani 1 1 d . . . . .
C16 C 0.40990(7) 0.45484(6) 0.56185(6) 0.0171(2) Uani 1 1 d . . . . .
H16 H 0.447739 0.432211 0.528452 0.021 Uiso 1 1 calc R U . . .
C17 C 0.37328(8) 0.53072(7) 0.54803(7) 0.0214(2) Uani 1 1 d . . . . .
H17 H 0.385547 0.558570 0.504598 0.026 Uiso 1 1 calc R U . . .
C18 C 0.31924(8) 0.56655(7) 0.59635(7) 0.0231(2) Uani 1 1 d . . . . .
H18 H 0.294470 0.618238 0.586292 0.028 Uiso 1 1 calc R U . . .
C19 C 0.30217(8) 0.52489(7) 0.65997(7) 0.0220(2) Uani 1 1 d . . . . .
H19 H 0.266540 0.549046 0.694201 0.026 Uiso 1 1 calc R U . . .
C20 C 0.33652(7) 0.44869(7) 0.67392(6) 0.0193(2) Uani 1 1 d . . . . .
H20 H 0.323037 0.421074 0.717129 0.023 Uiso 1 1 calc R U . . .
C21 C 0.27053(7) 0.21805(7) 0.68999(6) 0.0180(2) Uani 1 1 d . . . . .
C22 C 0.26317(8) 0.13877(7) 0.66497(7) 0.0230(2) Uani 1 1 d . . . . .
H22 H 0.317191 0.108733 0.663185 0.028 Uiso 1 1 calc R U . . .
C23 C 0.18014(9) 0.10206(8) 0.64260(7) 0.0297(3) Uani 1 1 d . . . . .
H23 H 0.178123 0.048255 0.625905 0.036 Uiso 1 1 calc R U . . .
C24 C 0.10066(8) 0.14487(9) 0.64499(7) 0.0315(3) Uani 1 1 d . . . . .
H24 H 0.043742 0.120643 0.629514 0.038 Uiso 1 1 calc R U . . .
C25 C 0.10434(8) 0.22308(9) 0.66998(8) 0.0321(3) Uani 1 1 d . . . . .
H25 H 0.049890 0.252380 0.672183 0.038 Uiso 1 1 calc R U . . .
C26 C 0.18803(8) 0.25880(8) 0.69189(7) 0.0256(2) Uani 1 1 d . . . . .
H26 H 0.189319 0.312553 0.708705 0.031 Uiso 1 1 calc R U . . .
C27 C 0.39956(7) 0.32141(6) 0.81692(6) 0.0175(2) Uani 1 1 d . . . . .
C28 C 0.47144(8) 0.37240(7) 0.84309(7) 0.0234(2) Uani 1 1 d . . . . .
H28 H 0.519141 0.380743 0.813152 0.028 Uiso 1 1 calc R U . . .
C29 C 0.47510(9) 0.41112(8) 0.91144(8) 0.0299(3) Uani 1 1 d . . . . .
H29 H 0.524751 0.445207 0.927241 0.036 Uiso 1 1 calc R U . . .
C30 C 0.40654(9) 0.40011(8) 0.95652(7) 0.0303(3) Uani 1 1 d . . . . .
H30 H 0.409053 0.426528 1.003119 0.036 Uiso 1 1 calc R U . . .
C31 C 0.33455(9) 0.35039(9) 0.93309(7) 0.0287(3) Uani 1 1 d . . . . .
H31 H 0.287178 0.342524 0.963459 0.034 Uiso 1 1 calc R U . . .
C32 C 0.33180(8) 0.31178(8) 0.86450(6) 0.0222(2) Uani 1 1 d . . . . .
H32 H 0.282042 0.277567 0.849367 0.027 Uiso 1 1 calc R U . . .
C33 C 0.62228(7) 0.25940(7) 0.70148(6) 0.0168(2) Uani 1 1 d . . . . .
H33A H 0.642608 0.236397 0.750927 0.020 Uiso 1 1 calc R U . . .
H33B H 0.596261 0.312783 0.709146 0.020 Uiso 1 1 calc R U . . .
C34 C 0.70288(7) 0.26813(7) 0.65819(6) 0.0165(2) Uani 1 1 d . . . . .
C35 C 0.71405(8) 0.33591(7) 0.61583(7) 0.0221(2) Uani 1 1 d . . . . .
H35 H 0.669920 0.377193 0.613726 0.027 Uiso 1 1 calc R U . . .
C36 C 0.78911(9) 0.34438(8) 0.57626(7) 0.0260(2) Uani 1 1 d . . . . .
H36 H 0.795764 0.391161 0.547723 0.031 Uiso 1 1 calc R U . . .
C37 C 0.85297(8) 0.28517(9) 0.57871(7) 0.0286(3) Uani 1 1 d . . . . .
H37 H 0.904202 0.290783 0.552114 0.034 Uiso 1 1 calc R U . . .
C38 C 0.84244(9) 0.21698(10) 0.62021(9) 0.0372(3) Uani 1 1 d . . . . .
H38 H 0.886414 0.175620 0.621662 0.045 Uiso 1 1 calc R U . . .
C39 C 0.76793(8) 0.20867(8) 0.65977(8) 0.0298(3) Uani 1 1 d . . . . .
H39 H 0.761625 0.161720 0.688157 0.036 Uiso 1 1 calc R U . . .
C44A C 0.1695(2) 0.4042(2) 0.4982(3) 0.0261(8) Uani 0.73(2) 1 d . . P A 1
H44A H 0.161192 0.451877 0.465814 0.031 Uiso 0.73(2) 1 calc R U P A 1
H44B H 0.206432 0.419222 0.545090 0.031 Uiso 0.73(2) 1 calc R U P A 1
C44B C 0.1699(10) 0.3877(12) 0.5183(11) 0.051(4) Uani 0.27(2) 1 d . . P A 2
H44C H 0.199738 0.374407 0.568498 0.062 Uiso 0.27(2) 1 calc R U P A 2
H44D H 0.178138 0.445475 0.509824 0.062 Uiso 0.27(2) 1 calc R U P A 2
C45 C 0.07584(8) 0.36966(8) 0.51394(7) 0.0258(2) Uani 1 1 d . . . . .
H45A H 0.075642 0.357486 0.567397 0.031 Uiso 1 1 calc R U . A 1
H45B H 0.026258 0.407772 0.498458 0.031 Uiso 1 1 calc R U . A 1
C46 C 0.06550(9) 0.29317(8) 0.46710(7) 0.0277(3) Uani 1 1 d . . . . .
H46A H 0.075094 0.245006 0.498700 0.033 Uiso 1 1 calc R U . . .
H46B H 0.004828 0.290227 0.438145 0.033 Uiso 1 1 calc R U . . .
C47 C 0.13942(8) 0.30189(8) 0.41655(7) 0.0251(2) Uani 1 1 d . . . . .
H47A H 0.158886 0.249003 0.399812 0.030 Uiso 1 1 calc R U . . .
H47B H 0.118173 0.334532 0.372419 0.030 Uiso 1 1 calc R U . . .
O1 O 0.38968(6) 0.37957(5) 0.35896(5) 0.02818(19) Uani 1 1 d D . . . .
C40 C 0.33076(8) 0.44653(7) 0.34027(7) 0.0257(2) Uani 1 1 d D . . . .
H40A H 0.313197 0.472318 0.385672 0.031 Uiso 1 1 calc R U . . .
H40B H 0.275150 0.429497 0.308778 0.031 Uiso 1 1 calc R U . . .
C41 C 0.38629(8) 0.50305(7) 0.29817(7) 0.0253(2) Uani 1 1 d D . . . .
H41A H 0.428583 0.535124 0.332502 0.030 Uiso 1 1 calc R U . . .
H41B H 0.346875 0.539341 0.265641 0.030 Uiso 1 1 calc R U . . .
C42 C 0.43732(9) 0.44523(7) 0.25280(7) 0.0258(2) Uani 1 1 d D . . . .
H42A H 0.400435 0.430676 0.205713 0.031 Uiso 1 1 calc R U . . .
H42B H 0.495522 0.468452 0.241446 0.031 Uiso 1 1 calc R U . . .
C43 C 0.45309(8) 0.37314(8) 0.30403(7) 0.0252(2) Uani 1 1 d D . . . .
H43A H 0.442515 0.323057 0.275318 0.030 Uiso 1 1 calc R U . . .
H43B H 0.516232 0.372956 0.328556 0.030 Uiso 1 1 calc R U . . .
O3A O 0.3231(5) 0.1845(3) 0.4222(2) 0.0262(6) Uani 0.817(8) 1 d D U P B 3
C48A C 0.3275(2) 0.13959(16) 0.35481(14) 0.0280(5) Uani 0.817(8) 1 d D U P B 3
H48A H 0.388596 0.143774 0.338177 0.034 Uiso 0.817(8) 1 calc R U P B 3
H48B H 0.282185 0.159584 0.314721 0.034 Uiso 0.817(8) 1 calc R U P B 3
C49A C 0.30688(17) 0.05347(11) 0.37425(11) 0.0314(6) Uani 0.817(8) 1 d D U P B 3
H49A H 0.274978 0.025052 0.330993 0.038 Uiso 0.817(8) 1 calc R U P B 3
H49B H 0.363046 0.024076 0.392121 0.038 Uiso 0.817(8) 1 calc R U P B 3
C50A C 0.2464(2) 0.06333(17) 0.43539(19) 0.0372(6) Uani 0.817(8) 1 d D U P B 3
H50A H 0.247792 0.015255 0.467283 0.045 Uiso 0.817(8) 1 calc R U P B 3
H50B H 0.182995 0.074647 0.414899 0.045 Uiso 0.817(8) 1 calc R U P B 3
C51A C 0.2891(4) 0.1342(3) 0.47761(19) 0.0333(8) Uani 0.817(8) 1 d D U P B 3
H51A H 0.243490 0.163166 0.503257 0.040 Uiso 0.817(8) 1 calc R U P B 3
H51B H 0.339109 0.116853 0.515014 0.040 Uiso 0.817(8) 1 calc R U P B 3
O3B O 0.331(2) 0.1775(13) 0.4249(12) 0.039(4) Uani 0.183(8) 1 d D U P B 4
C48B C 0.3323(12) 0.1176(10) 0.3675(11) 0.063(5) Uani 0.183(8) 1 d D U P B 4
H48C H 0.393145 0.093069 0.368750 0.075 Uiso 0.183(8) 1 calc R U P B 4
H48D H 0.315094 0.141036 0.317774 0.075 Uiso 0.183(8) 1 calc R U P B 4
C49B C 0.2643(13) 0.0577(8) 0.3854(9) 0.074(4) Uani 0.183(8) 1 d D U P B 4
H49C H 0.210257 0.060211 0.347993 0.088 Uiso 0.183(8) 1 calc R U P B 4
H49D H 0.290413 0.003371 0.384318 0.088 Uiso 0.183(8) 1 calc R U P B 4
C50B C 0.2381(10) 0.0746(9) 0.4596(10) 0.051(3) Uani 0.183(8) 1 d D U P B 4
H50C H 0.247279 0.026986 0.492039 0.061 Uiso 0.183(8) 1 calc R U P B 4
H50D H 0.173668 0.090929 0.456473 0.061 Uiso 0.183(8) 1 calc R U P B 4
C51B C 0.2995(17) 0.1416(15) 0.4889(11) 0.039(4) Uani 0.183(8) 1 d D U P B 4
H51C H 0.265807 0.181016 0.515853 0.047 Uiso 0.183(8) 1 calc R U P B 4
H51D H 0.350988 0.120925 0.523087 0.047 Uiso 0.183(8) 1 calc R U P B 4

loop_
_atom_site_aniso_label
_atom_site_aniso_U_11
_atom_site_aniso_U_22
_atom_site_aniso_U_33
_atom_site_aniso_U_23
_atom_site_aniso_U_13
_atom_site_aniso_U_12
Al1 0.01081(14) 0.01733(15) 0.01561(15) 0.00129(11) 0.00246(11) 0.00060(11)
Na1 0.0204(2) 0.0253(2) 0.0221(2) 0.00198(18) -0.00094(18) -0.00073(18)
O2 0.0194(4) 0.0313(5) 0.0257(4) -0.0052(4) 0.0022(3) -0.0003(3)
N1 0.0120(4) 0.0167(4) 0.0181(4) 0.0045(3) 0.0053(3) 0.0003(3)
N2 0.0103(4) 0.0173(4) 0.0156(4) 0.0029(3) 0.0024(3) -0.0009(3)
N3 0.0132(4) 0.0149(4) 0.0166(4) -0.0002(3) 0.0036(3) -0.0004(3)
N4 0.0144(4) 0.0160(4) 0.0161(4) 0.0003(3) 0.0042(3) 0.0026(3)
C1 0.0129(4) 0.0159(5) 0.0157(5) 0.0015(4) -0.0007(4) -0.0028(4)
C2 0.0156(5) 0.0177(5) 0.0183(5) 0.0017(4) 0.0008(4) -0.0006(4)
C3 0.0189(5) 0.0201(5) 0.0236(5) 0.0037(4) -0.0001(4) 0.0021(4)
C4 0.0244(6) 0.0216(5) 0.0239(6) 0.0091(4) -0.0003(4) -0.0008(4)
C5 0.0205(5) 0.0256(6) 0.0194(5) 0.0069(4) 0.0024(4) -0.0031(4)
C6 0.0148(5) 0.0203(5) 0.0185(5) 0.0033(4) 0.0015(4) -0.0013(4)
C7 0.0119(4) 0.0143(4) 0.0154(5) 0.0016(4) 0.0021(3) -0.0017(3)
C8 0.0114(4) 0.0150(5) 0.0170(5) 0.0001(4) 0.0015(3) 0.0005(3)
C9 0.0206(5) 0.0160(5) 0.0203(5) 0.0025(4) 0.0029(4) 0.0012(4)
C10 0.0241(5) 0.0136(5) 0.0260(6) -0.0022(4) 0.0034(4) 0.0011(4)
C11 0.0154(5) 0.0190(5) 0.0217(5) -0.0042(4) 0.0026(4) -0.0006(4)
C12 0.0184(5) 0.0196(5) 0.0180(5) 0.0015(4) 0.0047(4) 0.0005(4)
C13 0.0166(5) 0.0140(4) 0.0198(5) 0.0012(4) 0.0042(4) 0.0012(4)
C14 0.0285(6) 0.0241(6) 0.0260(6) -0.0086(5) 0.0072(5) -0.0019(5)
C15 0.0117(4) 0.0161(5) 0.0179(5) -0.0007(4) 0.0003(4) 0.0004(3)
C16 0.0163(5) 0.0155(5) 0.0198(5) -0.0005(4) 0.0028(4) -0.0005(4)
C17 0.0234(5) 0.0165(5) 0.0242(5) 0.0027(4) 0.0021(4) -0.0008(4)
C18 0.0241(5) 0.0153(5) 0.0291(6) -0.0012(4) -0.0002(5) 0.0034(4)
C19 0.0190(5) 0.0222(5) 0.0247(6) -0.0048(4) 0.0019(4) 0.0050(4)
C20 0.0172(5) 0.0212(5) 0.0196(5) 0.0000(4) 0.0025(4) 0.0039(4)
C21 0.0132(4) 0.0264(5) 0.0145(5) 0.0033(4) 0.0022(4) -0.0017(4)
C22 0.0184(5) 0.0275(6) 0.0227(5) 0.0010(4) 0.0011(4) -0.0030(4)
C23 0.0276(6) 0.0331(7) 0.0274(6) 0.0011(5) -0.0017(5) -0.0111(5)
C24 0.0179(5) 0.0484(8) 0.0272(6) 0.0089(6) -0.0023(5) -0.0124(5)
C25 0.0134(5) 0.0487(8) 0.0340(7) 0.0076(6) 0.0023(5) 0.0008(5)
C26 0.0160(5) 0.0336(6) 0.0274(6) 0.0005(5) 0.0035(4) 0.0014(5)
C27 0.0160(5) 0.0183(5) 0.0178(5) 0.0024(4) 0.0004(4) 0.0035(4)
C28 0.0208(5) 0.0220(5) 0.0275(6) -0.0010(4) 0.0037(4) -0.0005(4)
C29 0.0262(6) 0.0258(6) 0.0361(7) -0.0097(5) -0.0037(5) -0.0003(5)
C30 0.0298(6) 0.0359(7) 0.0238(6) -0.0112(5) -0.0032(5) 0.0108(5)
C31 0.0227(6) 0.0440(7) 0.0196(6) -0.0034(5) 0.0035(4) 0.0080(5)
C32 0.0170(5) 0.0311(6) 0.0182(5) -0.0004(4) 0.0006(4) 0.0016(4)
C33 0.0136(4) 0.0204(5) 0.0164(5) 0.0005(4) 0.0021(4) -0.0022(4)
C34 0.0123(4) 0.0216(5) 0.0154(5) 0.0012(4) 0.0001(4) -0.0030(4)
C35 0.0226(5) 0.0189(5) 0.0255(6) 0.0012(4) 0.0058(4) -0.0020(4)
C36 0.0281(6) 0.0259(6) 0.0248(6) 0.0032(5) 0.0068(5) -0.0101(5)
C37 0.0174(5) 0.0426(7) 0.0270(6) 0.0038(5) 0.0075(5) -0.0061(5)
C38 0.0207(6) 0.0449(8) 0.0482(8) 0.0174(7) 0.0133(6) 0.0124(6)
C39 0.0197(5) 0.0335(7) 0.0377(7) 0.0177(6) 0.0101(5) 0.0075(5)
C44A 0.0188(11) 0.0257(13) 0.0350(18) -0.0068(11) 0.0085(10) -0.0054(8)
C44B 0.072(6) 0.046(7) 0.045(6) -0.031(5) 0.043(5) -0.035(5)
C45 0.0234(6) 0.0322(6) 0.0221(6) -0.0045(5) 0.0044(4) -0.0001(5)
C46 0.0259(6) 0.0320(6) 0.0254(6) -0.0056(5) 0.0033(5) -0.0081(5)
C47 0.0229(5) 0.0339(6) 0.0175(5) -0.0047(5) -0.0015(4) 0.0031(5)
O1 0.0281(4) 0.0273(4) 0.0308(5) 0.0070(4) 0.0104(4) 0.0081(4)
C40 0.0229(5) 0.0251(6) 0.0298(6) 0.0010(5) 0.0055(5) 0.0053(4)
C41 0.0244(6) 0.0221(5) 0.0289(6) -0.0016(5) 0.0014(5) 0.0004(4)
C42 0.0262(6) 0.0243(6) 0.0275(6) 0.0008(5) 0.0061(5) -0.0014(5)
C43 0.0227(5) 0.0275(6) 0.0258(6) 0.0004(5) 0.0045(5) 0.0052(5)
O3A 0.0339(15) 0.0231(9) 0.0228(9) -0.0012(6) 0.0078(8) 0.0003(9)
C48A 0.0304(10) 0.0289(10) 0.0250(9) -0.0037(7) 0.0048(7) 0.0009(8)
C49A 0.0289(11) 0.0256(8) 0.0385(10) -0.0050(7) -0.0016(7) 0.0052(7)
C50A 0.0304(11) 0.0306(12) 0.0521(15) 0.0074(10) 0.0109(10) -0.0006(9)
C51A 0.041(2) 0.0310(16) 0.0304(11) 0.0074(9) 0.0143(12) 0.0069(11)
O3B 0.031(6) 0.029(5) 0.058(8) -0.010(4) 0.006(4) 0.001(4)
C48B 0.041(7) 0.060(7) 0.089(9) -0.040(6) 0.018(7) -0.004(6)
C49B 0.053(7) 0.065(7) 0.105(8) -0.050(6) 0.018(6) -0.019(6)
C50B 0.020(4) 0.036(5) 0.097(8) -0.028(5) 0.007(5) -0.004(3)
C51B 0.024(5) 0.027(5) 0.066(7) -0.007(5) 0.003(4) -0.010(4)

loop_
_atom_type_symbol
_atom_type_description
_atom_type_scat_dispersion_real
_atom_type_scat_dispersion_imag
_atom_type_scat_source
C C 0.0033 0.0016 'International Tables Vol C Tables 4.2.6.8 and 6.1.1.4'
H H 0.0000 0.0000 'International Tables Vol C Tables 4.2.6.8 and 6.1.1.4'
N N 0.0061 0.0033 'International Tables Vol C Tables 4.2.6.8 and 6.1.1.4'
O O 0.0106 0.0060 'International Tables Vol C Tables 4.2.6.8 and 6.1.1.4'
Na Na 0.0362 0.0249 'International Tables Vol C Tables 4.2.6.8 and 6.1.1.4'
Al Al 0.0645 0.0514 'International Tables Vol C Tables 4.2.6.8 and 6.1.1.4'

loop_
_geom_angle_atom_site_label_1
_geom_angle_atom_site_label_2
_geom_angle_atom_site_label_3
_geom_angle
N1 Al1 N4 95.24(4)
N1 Al1 C21 109.15(5)
N4 Al1 C21 111.72(4)
N1 Al1 C27 114.96(4)
N4 Al1 C27 112.15(4)
C21 Al1 C27 112.46(5)
O3A Na1 O2 90.48(18)
O3A Na1 O1 106.40(9)
O2 Na1 O1 98.21(4)
O2 Na1 O3B 93.9(8)
O1 Na1 O3B 107.6(5)
O3A Na1 N3 108.61(16)
O2 Na1 N3 119.34(4)
O1 Na1 N3 127.30(4)
O3B Na1 N3 105.3(8)
O2 Na1 C51B 84.6(6)
O1 Na1 C51B 134.7(3)
O3B Na1 C51B 27.6(4)
N3 Na1 C51B 87.4(4)
O3A Na1 C16 162.66(10)
O2 Na1 C16 88.47(3)
O1 Na1 C16 90.87(4)
O3B Na1 C16 160.8(6)
N3 Na1 C16 57.57(3)
C51B Na1 C16 134.4(3)
O3A Na1 C13 82.37(18)
O2 Na1 C13 172.60(4)
O1 Na1 C13 85.72(3)
O3B Na1 C13 78.9(8)
N3 Na1 C13 61.79(3)
C51B Na1 C13 88.2(6)
C16 Na1 C13 97.77(3)
C44A O2 C47 104.79(16)
C47 O2 C44B 106.4(6)
C44A O2 Na1 130.97(15)
C47 O2 Na1 124.08(7)
C44B O2 Na1 127.7(7)
C1 N1 N2 112.56(8)
C1 N1 Al1 127.89(7)
N2 N1 Al1 119.06(6)
C7 N2 N1 112.28(8)
C7 N2 C33 112.13(8)
N1 N2 C33 110.32(8)
C7 N3 N4 118.64(9)
C7 N3 Na1 119.31(7)
N4 N3 Na1 116.90(6)
C15 N4 N3 111.72(8)
C15 N4 Al1 125.47(7)
N3 N4 Al1 117.27(7)
N1 C1 C2 123.92(9)
N1 C1 C6 118.56(9)
C2 C1 C6 117.51(10)
C3 C2 C1 120.50(10)
C3 C2 H2 119.7
C1 C2 H2 119.7
C4 C3 C2 121.34(11)
C4 C3 H3 119.3
C2 C3 H3 119.3
C3 C4 C5 118.51(10)
C3 C4 H4 120.7
C5 C4 H4 120.7
C6 C5 C4 121.06(11)
C6 C5 H5 119.5
C4 C5 H5 119.5
C5 C6 C1 121.07(10)
C5 C6 H6 119.5
C1 C6 H6 119.5
N3 C7 N2 126.79(9)
N3 C7 C8 117.66(9)
N2 C7 C8 115.54(9)
C9 C8 C13 118.25(10)
C9 C8 C7 119.52(9)
C13 C8 C7 122.20(9)
C10 C9 C8 120.47(10)
C10 C9 H9 119.8
C8 C9 H9 119.8
C9 C10 C11 121.61(10)
C9 C10 H10 119.2
C11 C10 H10 119.2
C10 C11 C12 117.77(10)
C10 C11 C14 120.89(10)
C12 C11 C14 121.34(10)
C13 C12 C11 121.06(10)
C13 C12 H12 119.5
C11 C12 H12 119.5
C12 C13 C8 120.80(10)
C12 C13 Na1 119.84(7)
C8 C13 Na1 87.51(6)
C12 C13 H13 119.6
C8 C13 H13 119.6
Na1 C13 H13 62.6
C11 C14 H14A 109.5
C11 C14 H14B 109.5
H14A C14 H14B 109.5
C11 C14 H14C 109.5
H14A C14 H14C 109.5
H14B C14 H14C 109.5
N4 C15 C16 123.19(9)
N4 C15 C20 119.37(10)
C16 C15 C20 117.39(10)
C17 C16 C15 120.51(10)
C17 C16 Na1 123.99(8)
C15 C16 Na1 90.75(6)
C17 C16 H16 119.7
C15 C16 H16 119.7
Na1 C16 H16 54.8
C18 C17 C16 121.47(11)
C18 C17 H17 119.3
C16 C17 H17 119.3
C17 C18 C19 118.48(10)
C17 C18 H18 120.8
C19 C18 H18 120.8
C20 C19 C18 120.87(11)
C20 C19 H19 119.6
C18 C19 H19 119.6
C19 C20 C15 121.24(11)
C19 C20 H20 119.4
C15 C20 H20 119.4
C22 C21 C26 115.57(10)
C22 C21 Al1 120.56(8)
C26 C21 Al1 123.86(9)
C23 C22 C21 122.98(12)
C23 C22 H22 118.5
C21 C22 H22 118.5
C24 C23 C22 119.31(13)
C24 C23 H23 120.3
C22 C23 H23 120.3
C25 C24 C23 119.87(12)
C25 C24 H24 120.1
C23 C24 H24 120.1
C24 C25 C26 119.95(12)
C24 C25 H25 120.0
C26 C25 H25 120.0
C25 C26 C21 122.31(13)
C25 C26 H26 118.8
C21 C26 H26 118.8
C28 C27 C32 115.52(10)
C28 C27 Al1 123.03(8)
C32 C27 Al1 121.44(8)
C29 C28 C27 122.26(11)
C29 C28 H28 118.9
C27 C28 H28 118.9
C30 C29 C28 120.29(12)
C30 C29 H29 119.9
C28 C29 H29 119.9
C31 C30 C29 119.47(12)
C31 C30 H30 120.3
C29 C30 H30 120.3
C30 C31 C32 119.67(12)
C30 C31 H31 120.2
C32 C31 H31 120.2
C31 C32 C27 122.80(11)
C31 C32 H32 118.6
C27 C32 H32 118.6
N2 C33 C34 111.75(9)
N2 C33 H33A 109.3
C34 C33 H33A 109.3
N2 C33 H33B 109.3
C34 C33 H33B 109.3
H33A C33 H33B 107.9
C39 C34 C35 118.14(10)
C39 C34 C33 120.73(10)
C35 C34 C33 121.12(10)
C34 C35 C36 121.17(11)
C34 C35 H35 119.4
C36 C35 H35 119.4
C37 C36 C35 119.91(11)
C37 C36 H36 120.0
C35 C36 H36 120.0
C36 C37 C38 119.61(11)
C36 C37 H37 120.2
C38 C37 H37 120.2
C37 C38 C39 120.48(12)
C37 C38 H38 119.8
C39 C38 H38 119.8
C34 C39 C38 120.68(12)
C34 C39 H39 119.7
C38 C39 H39 119.7
O2 C44A C45 105.2(3)
O2 C44A H44A 110.7
C45 C44A H44A 110.7
O2 C44A H44B 110.7
C45 C44A H44B 110.7
H44A C44A H44B 108.8
C45 C44B O2 109.9(8)
C45 C44B H44C 109.7
O2 C44B H44C 109.7
C45 C44B H44D 109.7
O2 C44B H44D 109.7
H44C C44B H44D 108.2
C44B C45 C46 104.1(5)
C46 C45 C44A 104.05(18)
C46 C45 H45A 110.9
C44A C45 H45A 110.9
C46 C45 H45B 110.9
C44A C45 H45B 110.9
H45A C45 H45B 109.0
C47 C46 C45 102.73(10)
C47 C46 H46A 111.2
C45 C46 H46A 111.2
C47 C46 H46B 111.2
C45 C46 H46B 111.2
H46A C46 H46B 109.1
O2 C47 C46 104.51(9)
O2 C47 H47A 110.9
C46 C47 H47A 110.9
O2 C47 H47B 110.9
C46 C47 H47B 110.9
H47A C47 H47B 108.9
C40 O1 C43 108.72(9)
C40 O1 Na1 115.70(7)
C43 O1 Na1 135.56(7)
O1 C40 C41 104.75(10)
O1 C40 H40A 110.8
C41 C40 H40A 110.8
O1 C40 H40B 110.8
C41 C40 H40B 110.8
H40A C40 H40B 108.9
C40 C41 C42 101.89(10)
C40 C41 H41A 111.4
C42 C41 H41A 111.4
C40 C41 H41B 111.4
C42 C41 H41B 111.4
H41A C41 H41B 109.3
C43 C42 C41 103.06(10)
C43 C42 H42A 111.2
C41 C42 H42A 111.2
C43 C42 H42B 111.2
C41 C42 H42B 111.2
H42A C42 H42B 109.1
O1 C43 C42 107.01(9)
O1 C43 H43A 110.3
C42 C43 H43A 110.3
O1 C43 H43B 110.3
C42 C43 H43B 110.3
H43A C43 H43B 108.6
C48A O3A C51A 109.7(3)
C48A O3A Na1 135.8(2)
C51A O3A Na1 114.4(2)
O3A C48A C49A 105.6(2)
O3A C48A H48A 110.6
C49A C48A H48A 110.6
O3A C48A H48B 110.6
C49A C48A H48B 110.6
H48A C48A H48B 108.8
C50A C49A C48A 102.56(17)
C50A C49A H49A 111.3
C48A C49A H49A 111.3
C50A C49A H49B 111.3
C48A C49A H49B 111.3
H49A C49A H49B 109.2
C49A C50A C51A 102.0(2)
C49A C50A H50A 111.4
C51A C50A H50A 111.4
C49A C50A H50B 111.4
C51A C50A H50B 111.4
H50A C50A H50B 109.2
O3A C51A C50A 105.4(2)
O3A C51A H51A 110.7
C50A C51A H51A 110.7
O3A C51A H51B 110.7
C50A C51A H51B 110.7
H51A C51A H51B 108.8
C51B O3B C48B 108.7(13)
C51B O3B Na1 103.5(12)
C48B O3B Na1 147.7(13)
O3B C48B C49B 104.5(12)
O3B C48B H48C 110.9
C49B C48B H48C 110.9
O3B C48B H48D 110.9
C49B C48B H48D 110.9
H48C C48B H48D 108.9
C50B C49B C48B 109.1(10)
C50B C49B H49C 109.9
C48B C49B H49C 109.9
C50B C49B H49D 109.9
C48B C49B H49D 109.9
H49C C49B H49D 108.3
C49B C50B C51B 104.6(10)
C49B C50B H50C 110.8
C51B C50B H50C 110.8
C49B C50B H50D 110.8
C51B C50B H50D 110.8
H50C C50B H50D 108.9
O3B C51B C50B 105.7(12)
O3B C51B Na1 48.9(9)
C50B C51B Na1 145.4(15)
O3B C51B H51C 110.6
C50B C51B H51C 110.6
Na1 C51B H51C 69.0
O3B C51B H51D 110.6
C50B C51B H51D 110.6
Na1 C51B H51D 101.5
H51C C51B H51D 108.7

loop_
_geom_bond_atom_site_label_1
_geom_bond_atom_site_label_2
_geom_bond_distance
Al1 N1 1.8659(9)
Al1 N4 1.9144(10)
Al1 C21 1.9892(11)
Al1 C27 1.9905(12)
Na1 O3A 2.253(4)
Na1 O2 2.2797(10)
Na1 O1 2.2878(10)
Na1 O3B 2.327(18)
Na1 N3 2.4566(10)
Na1 C51B 3.00(2)
Na1 C16 3.0803(12)
Na1 C13 3.1133(12)
O2 C44A 1.433(4)
O2 C47 1.4369(15)
O2 C44B 1.486(12)
N1 C1 1.3868(13)
N1 N2 1.4459(12)
N2 C7 1.4368(13)
N2 C33 1.4859(13)
N3 C7 1.2915(13)
N3 N4 1.4023(12)
N4 C15 1.3993(13)
C1 C2 1.4085(15)
C1 C6 1.4174(14)
C2 C3 1.3958(15)
C2 H2 0.9500
C3 C4 1.3921(16)
C3 H3 0.9500
C4 C5 1.3932(17)
C4 H4 0.9500
C5 C6 1.3845(15)
C5 H5 0.9500
C6 H6 0.9500
C7 C8 1.4827(14)
C8 C9 1.3977(14)
C8 C13 1.4000(14)
C9 C10 1.3914(16)
C9 H9 0.9500
C10 C11 1.3950(16)
C10 H10 0.9500
C11 C12 1.3970(15)
C11 C14 1.5084(16)
C12 C13 1.3939(15)
C12 H12 0.9500
C13 H13 0.9500
C14 H14A 0.9800
C14 H14B 0.9800
C14 H14C 0.9800
C15 C16 1.4114(15)
C15 C20 1.4129(15)
C16 C17 1.3937(15)
C16 H16 0.9500
C17 C18 1.3891(17)
C17 H17 0.9500
C18 C19 1.3951(17)
C18 H18 0.9500
C19 C20 1.3869(16)
C19 H19 0.9500
C20 H20 0.9500
C21 C22 1.4034(17)
C21 C26 1.4054(16)
C22 C23 1.3951(16)
C22 H22 0.9500
C23 C24 1.385(2)
C23 H23 0.9500
C24 C25 1.385(2)
C24 H24 0.9500
C25 C26 1.3946(17)
C25 H25 0.9500
C26 H26 0.9500
C27 C28 1.4057(16)
C27 C32 1.4065(16)
C28 C29 1.3933(18)
C28 H28 0.9500
C29 C30 1.388(2)
C29 H29 0.9500
C30 C31 1.382(2)
C30 H30 0.9500
C31 C32 1.3972(17)
C31 H31 0.9500
C32 H32 0.9500
C33 C34 1.5102(14)
C33 H33A 0.9900
C33 H33B 0.9900
C34 C39 1.3850(16)
C34 C35 1.3910(15)
C35 C36 1.3990(16)
C35 H35 0.9500
C36 C37 1.3688(19)
C36 H36 0.9500
C37 C38 1.3861(19)
C37 H37 0.9500
C38 C39 1.3915(17)
C38 H38 0.9500
C39 H39 0.9500
C44A C45 1.562(4)
C44A H44A 0.9900
C44A H44B 0.9900
C44B C45 1.421(13)
C44B H44C 0.9900
C44B H44D 0.9900
C45 C46 1.5347(18)
C45 H45A 0.9900
C45 H45B 0.9900
C46 C47 1.5141(17)
C46 H46A 0.9900
C46 H46B 0.9900
C47 H47A 0.9900
C47 H47B 0.9900
O1 C40 1.4385(14)
O1 C43 1.4497(14)
C40 C41 1.5166(17)
C40 H40A 0.9900
C40 H40B 0.9900
C41 C42 1.5262(17)
C41 H41A 0.9900
C41 H41B 0.9900
C42 C43 1.5246(17)
C42 H42A 0.9900
C42 H42B 0.9900
C43 H43A 0.9900
C43 H43B 0.9900
O3A C48A 1.442(3)
O3A C51A 1.444(3)
C48A C49A 1.524(3)
C48A H48A 0.9900
C48A H48B 0.9900
C49A C50A 1.512(3)
C49A H49A 0.9900
C49A H49B 0.9900
C50A C51A 1.512(4)
C50A H50A 0.9900
C50A H50B 0.9900
C51A H51A 0.9900
C51A H51B 0.9900
O3B C51B 1.432(14)
O3B C48B 1.446(14)
C48B C49B 1.484(13)
C48B H48C 0.9900
C48B H48D 0.9900
C49B C50B 1.469(13)
C49B H49C 0.9900
C49B H49D 0.9900
C50B C51B 1.504(12)
C50B H50C 0.9900
C50B H50D 0.9900
C51B H51C 0.9900
C51B H51D 0.9900
